data_7236180
loop_
_publ_author_name
'Yang, Qing-Yuan'
'Chen, Kai-Jie'
'Schoedel, Alexander'
'Wojtas, Lukasz'
'Perry IV, John J.'
'Zaworotko, Michael J.'

_publ_section_title
;
 Network diversity through two-step crystal engineering of a decorated
 6-connected primary molecular building block
;
_journal_issue 44
_journal_name_full CrystEngComm
_journal_page_first 8578
_journal_paper_doi 10.1039/C6CE01544A
_journal_volume 18
_journal_year 2016
_chemical_formula_sum 'C36 H54 Cr3 Cu3 N13 O49'
_chemical_formula_weight 1799.54
_space_group_crystal_system hexagonal
_space_group_IT_number 176
_space_group_name_Hall '-P 6c'
_space_group_name_H-M_alt 'P 63/m'
_atom_sites_solution_hydrogens geom
_audit_creation_method SHELXL-2014/7
_audit_update_record
;
2016-09-30 deposited with the CCDC.
2016-10-04 downloaded from the CCDC.
;
_cell_angle_alpha 90
_cell_angle_beta 90
_cell_angle_gamma 120
_cell_formula_units_Z 2
_cell_length_a 20.772(9)
_cell_length_b 20.772(9)
_cell_length_c 21.0530(10)
_cell_measurement_reflns_used 1497
_cell_measurement_temperature 100(2)
_cell_measurement_theta_max 42.52
_cell_measurement_theta_min 2.46
_cell_volume 7867(5)
_computing_structure_refinement 'SHELXL-2014/7 (Sheldrick, 2014)'
_diffrn_ambient_temperature 100(2)
_diffrn_measured_fraction_theta_full 0.998
_diffrn_measured_fraction_theta_max 0.998
_diffrn_measurement_device_type 'BRUKER SMART APEXII CCD'
_diffrn_measurement_method 'omega scans'
_diffrn_radiation_monochromator graphite
_diffrn_radiation_source 'fine-focus sealed tube'
_diffrn_radiation_type CuK\a
_diffrn_radiation_wavelength 1.54178
_diffrn_reflns_av_R_equivalents 0.0604
_diffrn_reflns_av_unetI/netI 0.0256
_diffrn_reflns_Laue_measured_fraction_full 0.998
_diffrn_reflns_Laue_measured_fraction_max 0.998
_diffrn_reflns_limit_h_max 18
_diffrn_reflns_limit_h_min -18
_diffrn_reflns_limit_k_max 16
_diffrn_reflns_limit_k_min -18
_diffrn_reflns_limit_l_max 18
_diffrn_reflns_limit_l_min -18
_diffrn_reflns_number 19289
_diffrn_reflns_point_group_measured_fraction_full 0.998
_diffrn_reflns_point_group_measured_fraction_max 0.998
_diffrn_reflns_theta_full 42.515
_diffrn_reflns_theta_max 42.515
_diffrn_reflns_theta_min 2.098
_exptl_absorpt_coefficient_mu 2.468
_exptl_absorpt_correction_T_max 0.9113
_exptl_absorpt_correction_T_min 0.8710
_exptl_absorpt_correction_type multi-scan
_exptl_absorpt_process_details 'SADABS; (Sheldrick, 2003)'
_exptl_crystal_colour green
_exptl_crystal_density_diffrn 0.760
_exptl_crystal_description block
_exptl_crystal_F_000 1824
_exptl_crystal_size_max 0.060
_exptl_crystal_size_mid 0.040
_exptl_crystal_size_min 0.040
_refine_diff_density_max 0.342
_refine_diff_density_min -0.335
_refine_diff_density_rms 0.058
_refine_ls_extinction_method none
_refine_ls_goodness_of_fit_ref 1.089
_refine_ls_hydrogen_treatment constr
_refine_ls_matrix_type full
_refine_ls_number_parameters 121
_refine_ls_number_reflns 1933
_refine_ls_number_restraints 9
_refine_ls_restrained_S_all 1.093
_refine_ls_R_factor_all 0.0887
_refine_ls_R_factor_gt 0.0726
_refine_ls_shift/su_max 0.000
_refine_ls_shift/su_mean 0.000
_refine_ls_structure_factor_coef Fsqd
_refine_ls_weighting_details 'w=1/[\s^2^(Fo^2^)+(0.1589P)^2^+6.9950P] where P=(Fo^2^+2Fc^2^)/3'
_refine_ls_weighting_scheme calc
_refine_ls_wR_factor_gt 0.2137
_refine_ls_wR_factor_ref 0.2411
_reflns_Friedel_coverage 0.000
_reflns_number_gt 1576
_reflns_number_total 1933
_reflns_threshold_expression 'I > 2\s(I)'
_cod_data_source_file c6ce01544a2.cif
_cod_data_source_block PMBB-2-acs-1
_cod_original_cell_volume 7867(7)
_cod_database_code 7236180
_shelx_shelxl_version_number 2014/7
_shelx_space_group_comment
;
The symmetry employed for this shelxl refinement is uniquely defined
by the following loop, which should always be used as a source of
symmetry information in preference to the above space-group names.
They are only intended as comments.
;
_shelx_estimated_absorpt_t_min 0.866
_shelx_estimated_absorpt_t_max 0.908

loop_
_space_group_symop_operation_xyz
'x, y, z'
'-x, -y, z+1/2'
'-y, x-y, z'
'-x+y, -x, z'
'x-y, x, z+1/2'
'y, -x+y, z+1/2'
'-x, -y, -z'
'x, y, -z-1/2'
'y, -x+y, -z'
'x-y, x, -z'
'-x+y, -x, -z-1/2'
'-y, x-y, -z-1/2'

loop_
_atom_site_label
_atom_site_type_symbol
_atom_site_fract_x
_atom_site_fract_y
_atom_site_fract_z
_atom_site_U_iso_or_equiv
_atom_site_adp_type
_atom_site_occupancy
_atom_site_site_symmetry_order
_atom_site_calc_flag
_atom_site_refinement_flags_posn
_atom_site_refinement_flags_adp
_atom_site_refinement_flags_occupancy
Cr1 Cr 0.75976(12) 0.42354(12) 0.2500 0.0887(9) Uani 1 2 d S T P
O1 O 0.6667 0.3333 0.2500 0.070(3) Uani 1 6 d S T P
Cu1 Cu 0.5000 0.5000 0.5000 0.1632(14) Uani 1 2 d S . P
O2 O 0.8609(6) 0.5209(6) 0.2500 0.131(3) Uani 1 2 d S T P
O3 O 0.4729(7) 0.5140(7) 0.4043(6) 0.217(5) Uani 1 1 d . . .
O10 O 0.7318(5) 0.4696(4) 0.3181(3) 0.114(2) Uani 1 1 d D . .
O11 O 0.6077(5) 0.4109(5) 0.3164(3) 0.105(2) Uani 1 1 d D . .
C10 C 0.6688(6) 0.4553(6) 0.3384(5) 0.104(3) Uani 1 1 d D . .
C11 C 0.6731(8) 0.5015(7) 0.3939(5) 0.128(4) Uani 1 1 d D . .
C12 C 0.6058(7) 0.4872(7) 0.4219(6) 0.126(4) Uani 1 1 d D . .
H12 H 0.5608 0.4496 0.4036 0.151 Uiso 1 1 calc R U .
N10 N 0.6012(8) 0.5235(8) 0.4729(6) 0.146(4) Uani 1 1 d D . .
C13 C 0.6665(12) 0.5748(11) 0.4993(8) 0.196(8) Uani 1 1 d D . .
H13 H 0.6642 0.6025 0.5342 0.235 Uiso 1 1 calc R U .
C14 C 0.7365(12) 0.5899(12) 0.4795(10) 0.211(9) Uani 1 1 d D . .
H14 H 0.7802 0.6228 0.5023 0.253 Uiso 1 1 calc R U .
C15 C 0.7394(8) 0.5542(9) 0.4241(8) 0.178(6) Uani 1 1 d D . .
H15 H 0.7861 0.5655 0.4068 0.214 Uiso 1 1 calc R U .
O21 O 0.5485(7) 0.6298(7) 0.5174(6) 0.207(5) Uani 1 1 d . . .

loop_
_atom_site_aniso_label
_atom_site_aniso_U_11
_atom_site_aniso_U_22
_atom_site_aniso_U_33
_atom_site_aniso_U_23
_atom_site_aniso_U_13
_atom_site_aniso_U_12
Cr1 0.0896(16) 0.0907(16) 0.0841(15) 0.000 0.000 0.0437(12)
O1 0.077(5) 0.077(5) 0.055(7) 0.000 0.000 0.039(2)
Cu1 0.207(3) 0.232(3) 0.1071(19) -0.0367(19) 0.0031(18) 0.152(3)
O2 0.116(7) 0.121(8) 0.163(9) 0.000 0.000 0.066(6)
O3 0.208(10) 0.301(14) 0.191(10) -0.095(10) 0.001(9) 0.164(10)
O10 0.102(5) 0.122(5) 0.106(5) -0.032(4) 0.014(5) 0.047(5)
O11 0.111(6) 0.134(6) 0.081(5) -0.016(4) 0.006(4) 0.070(5)
C10 0.131(11) 0.116(10) 0.085(8) -0.008(8) 0.007(10) 0.077(9)
C11 0.143(11) 0.164(12) 0.111(9) -0.041(10) -0.002(11) 0.101(11)
C12 0.166(14) 0.136(10) 0.101(10) -0.021(9) -0.010(10) 0.095(10)
N10 0.188(12) 0.146(10) 0.116(8) -0.047(7) 0.010(9) 0.093(10)
C13 0.232(19) 0.20(2) 0.158(14) -0.109(14) -0.056(18) 0.11(2)
C14 0.172(18) 0.219(19) 0.211(19) -0.137(16) -0.036(15) 0.075(15)
C15 0.151(14) 0.185(14) 0.181(14) -0.105(13) -0.037(12) 0.071(12)
O21 0.243(12) 0.269(13) 0.194(10) -0.040(9) 0.016(9) 0.193(11)

loop_
_atom_type_symbol
_atom_type_description
_atom_type_scat_dispersion_real
_atom_type_scat_dispersion_imag
_atom_type_scat_source
C C 0.0181 0.0091 'International Tables Vol C Tables 4.2.6.8 and 6.1.1.4'
H H 0.0000 0.0000 'International Tables Vol C Tables 4.2.6.8 and 6.1.1.4'
Cr Cr -0.1635 2.4439 'International Tables Vol C Tables 4.2.6.8 and 6.1.1.4'
Cu Cu -1.9646 0.5888 'International Tables Vol C Tables 4.2.6.8 and 6.1.1.4'
N N 0.0311 0.0180 'International Tables Vol C Tables 4.2.6.8 and 6.1.1.4'
O O 0.0492 0.0322 'International Tables Vol C Tables 4.2.6.8 and 6.1.1.4'

loop_
_geom_angle_atom_site_label_1
_geom_angle_atom_site_label_2
_geom_angle_atom_site_label_3
_geom_angle
_geom_angle_site_symmetry_1
_geom_angle_site_symmetry_3
O1 Cr1 O11 94.8(2) . 4_665
O1 Cr1 O11 94.8(2) . 11_666
O11 Cr1 O11 92.0(4) 4_665 11_666
O1 Cr1 O10 94.4(2) . 8_556
O11 Cr1 O10 170.7(3) 4_665 8_556
O11 Cr1 O10 86.4(3) 11_666 8_556
O1 Cr1 O10 94.4(2) . .
O11 Cr1 O10 86.4(3) 4_665 .
O11 Cr1 O10 170.7(3) 11_666 .
O10 Cr1 O10 93.7(5) 8_556 .
O1 Cr1 O2 179.7(4) . .
O11 Cr1 O2 84.9(3) 4_665 .
O11 Cr1 O2 84.9(3) 11_666 .
O10 Cr1 O2 85.8(3) 8_556 .
O10 Cr1 O2 85.8(3) . .
Cr1 O1 Cr1 120.0 4_665 .
Cr1 O1 Cr1 120.0 4_665 3_655
Cr1 O1 Cr1 120.0 . 3_655
N10 Cu1 N10 180.0 . 7_666
N10 Cu1 O3 89.2(5) . 7_666
N10 Cu1 O3 90.8(5) 7_666 7_666
N10 Cu1 O3 90.8(5) . .
N10 Cu1 O3 89.2(5) 7_666 .
O3 Cu1 O3 180.0 7_666 .
N10 Cu1 O21 88.3(5) . .
N10 Cu1 O21 91.7(5) 7_666 .
O3 Cu1 O21 91.0(5) 7_666 .
O3 Cu1 O21 89.0(5) . .
N10 Cu1 O21 91.7(5) . 7_666
N10 Cu1 O21 88.3(5) 7_666 7_666
O3 Cu1 O21 89.0(5) 7_666 7_666
O3 Cu1 O21 91.0(5) . 7_666
O21 Cu1 O21 180.0 . 7_666
C10 O10 Cr1 131.0(6) . .
C10 O11 Cr1 132.8(6) . 3_655
O11 C10 O10 127.6(9) . .
O11 C10 C11 119.3(10) . .
O10 C10 C11 113.1(10) . .
C12 C11 C15 117.2(10) . .
C12 C11 C10 117.4(12) . .
C15 C11 C10 125.2(13) . .
N10 C12 C11 124.0(11) . .
N10 C12 H12 118.0 . .
C11 C12 H12 118.0 . .
C12 N10 C13 116.4(12) . .
C12 N10 Cu1 117.1(12) . .
C13 N10 Cu1 126.5(12) . .
N10 C13 C14 125.3(14) . .
N10 C13 H13 117.4 . .
C14 C13 H13 117.4 . .
C13 C14 C15 116.6(15) . .
C13 C14 H14 121.7 . .
C15 C14 H14 121.7 . .
C14 C15 C11 120.2(13) . .
C14 C15 H15 119.9 . .
C11 C15 H15 119.9 . .

loop_
_geom_bond_atom_site_label_1
_geom_bond_atom_site_label_2
_geom_bond_distance
_geom_bond_site_symmetry_2
Cr1 O1 1.904(2) .
Cr1 O11 1.942(8) 4_665
Cr1 O11 1.942(8) 11_666
Cr1 O10 1.966(8) 8_556
Cr1 O10 1.966(8) .
Cr1 O2 2.063(10) .
O1 Cr1 1.904(2) 4_665
O1 Cr1 1.905(2) 3_655
Cu1 N10 1.989(13) .
Cu1 N10 1.989(13) 7_666
Cu1 O3 2.150(13) 7_666
Cu1 O3 2.150(13) .
Cu1 O21 2.389(12) .
Cu1 O21 2.389(12) 7_666
O10 C10 1.264(8) .
O11 C10 1.227(8) .
O11 Cr1 1.942(8) 3_655
C10 C11 1.486(9) .
C11 C12 1.406(9) .
C11 C15 1.412(9) .
C12 N10 1.341(9) .
C12 H12 0.9500 .
N10 C13 1.357(9) .
C13 C14 1.389(9) .
C13 H13 0.9500 .
C14 C15 1.398(9) .
C14 H14 0.9500 .
C15 H15 0.9500 .
